data_4035351
loop_
_publ_author_name
'Mandal, Sumana'
'Dwari, Soumita'
'Jana, Chandan K.'

_publ_section_title
;
 Metal Free C-H Functionalization Enabled Diastereoselective
 Multicomponent Reaction of N-Heterocycles to Fused Heteropolycycles.
;
_journal_issue 16
_journal_name_full 'The Journal of organic chemistry'
_journal_page_first 8874
_journal_page_last 8887
_journal_paper_doi 10.1021/acs.joc.8b01105
_journal_volume 83
_journal_year 2018
_chemical_formula_sum 'C28 H31 N3 O6'
_chemical_formula_weight 505.56
_space_group_IT_number 2
_space_group_name_Hall '-P 1'
_space_group_name_H-M_alt 'P -1'
_symmetry_cell_setting triclinic
_symmetry_space_group_name_H-M 'P -1'
_atom_sites_solution_hydrogens geom
_atom_sites_solution_primary direct
_atom_sites_solution_secondary difmap
_audit_creation_method SHELXL-97
_cell_angle_alpha 104.995(4)
_cell_angle_beta 102.166(5)
_cell_angle_gamma 95.758(5)
_cell_formula_units_Z 2
_cell_length_a 7.0079(5)
_cell_length_b 12.5351(7)
_cell_length_c 16.0320(11)
_cell_measurement_reflns_used 2246
_cell_measurement_temperature 296(2)
_cell_measurement_theta_max 20.2458
_cell_measurement_theta_min 3.4352
_cell_volume 1311.81(16)
_computing_structure_refinement 'SHELXL-97 (Sheldrick, 1997)'
_computing_structure_solution 'SHELXS-97 (Sheldrick, 1990)'
_diffrn_ambient_temperature 296(2)
_diffrn_measured_fraction_theta_full 0.991
_diffrn_measured_fraction_theta_max 0.991
_diffrn_measurement_device_type 'CCD area detector'
_diffrn_radiation_monochromator graphite
_diffrn_radiation_source 'fine-focus sealed tube'
_diffrn_radiation_type MoK\a
_diffrn_radiation_wavelength 0.71073
_diffrn_reflns_av_R_equivalents 0.0306
_diffrn_reflns_av_sigmaI/netI 0.0430
_diffrn_reflns_limit_h_max 8
_diffrn_reflns_limit_h_min -8
_diffrn_reflns_limit_k_max 14
_diffrn_reflns_limit_k_min -14
_diffrn_reflns_limit_l_max 19
_diffrn_reflns_limit_l_min -19
_diffrn_reflns_number 14175
_diffrn_reflns_theta_full 25.00
_diffrn_reflns_theta_max 25.00
_diffrn_reflns_theta_min 1.70
_exptl_absorpt_coefficient_mu 0.091
_exptl_absorpt_correction_type none
_exptl_crystal_colour colorless
_exptl_crystal_density_diffrn 1.280
_exptl_crystal_density_method 'not measured'
_exptl_crystal_description needle
_exptl_crystal_F_000 536
_exptl_crystal_size_max 0.31
_exptl_crystal_size_mid 0.18
_exptl_crystal_size_min 0.12
_refine_diff_density_max 0.297
_refine_diff_density_min -0.205
_refine_diff_density_rms 0.038
_refine_ls_extinction_method none
_refine_ls_goodness_of_fit_ref 0.988
_refine_ls_hydrogen_treatment mixed
_refine_ls_matrix_type full
_refine_ls_number_parameters 337
_refine_ls_number_reflns 4576
_refine_ls_number_restraints 0
_refine_ls_restrained_S_all 0.988
_refine_ls_R_factor_all 0.1060
_refine_ls_R_factor_gt 0.0566
_refine_ls_shift/su_max 0.000
_refine_ls_shift/su_mean 0.000
_refine_ls_structure_factor_coef Fsqd
_refine_ls_weighting_details 'calc w=1/[\s^2^(Fo^2^)+(0.1000P)^2^+0.0000P] where P=(Fo^2^+2Fc^2^)/3'
_refine_ls_weighting_scheme calc
_refine_ls_wR_factor_gt 0.1553
_refine_ls_wR_factor_ref 0.1838
_reflns_number_gt 2466
_reflns_number_total 4576
_reflns_threshold_expression >2sigma(I)
_cod_data_source_file jo8b01105_si_005.cif
_cod_data_source_block 4c
_cod_depositor_comments
;
The following automatic conversions were performed:

data item '_symmetry_cell_setting' value 'Triclinic' was changed to
'triclinic' in accordance with the
/home/data/users/saulius/crontab/automatic-downloads/current/ACS/lib/dictionaries/cif_core.dic
dictionary named 'cif_core.dic' version 2.4.2 last updated on
2011-04-26.

Automatic conversion script
Id: cif_fix_values 6909 2019-04-08 15:41:33Z antanas 
;
_cod_original_cell_volume 1311.81(15)
_cod_original_sg_symbol_H-M P-1
_cod_database_code 4035351

loop_
_symmetry_equiv_pos_as_xyz
'x, y, z'
'-x, -y, -z'

loop_
_atom_site_label
_atom_site_type_symbol
_atom_site_fract_x
_atom_site_fract_y
_atom_site_fract_z
_atom_site_U_iso_or_equiv
_atom_site_adp_type
_atom_site_occupancy
_atom_site_symmetry_multiplicity
_atom_site_calc_flag
_atom_site_refinement_flags
O6 O 0.6553(7) 1.2224(3) 0.0641(2) 0.1719(16) Uani 1 1 d .
O5 O 0.3462(8) 1.2199(3) 0.0348(3) 0.193(2) Uani 1 1 d .
O4 O 0.2807(2) 0.62050(12) 0.26262(11) 0.0598(5) Uani 1 1 d .
O1 O -0.2926(5) 1.01451(19) 0.60767(17) 0.1181(9) Uani 1 1 d .
O2 O 0.0160(5) 1.0302(2) 0.66618(18) 0.1282(10) Uani 1 1 d .
O3 O -0.1405(3) 0.45378(16) 0.40211(14) 0.0839(6) Uani 1 1 d .
N1 N -0.1317(6) 0.9852(2) 0.6093(2) 0.0857(8) Uani 1 1 d .
N3 N 0.4886(9) 1.1862(3) 0.0644(2) 0.1302(15) Uani 1 1 d .
N2 N 0.2013(3) 0.75530(15) 0.18790(14) 0.0589(6) Uani 1 1 d .
C11 C 0.0625(4) 0.54578(18) 0.33542(16) 0.0528(6) Uani 1 1 d .
C7 C -0.0868(3) 0.61949(17) 0.31669(15) 0.0516(6) Uani 1 1 d .
H7 H -0.2172 0.5721 0.2974 0.062 Uiso 1 1 calc R
C9 C 0.1588(4) 0.71020(18) 0.25453(17) 0.0545(6) Uani 1 1 d .
H9 H 0.1963 0.7697 0.3112 0.065 Uiso 1 1 calc R
C4 C -0.0918(4) 0.71450(17) 0.39630(16) 0.0511(6) Uani 1 1 d .
C8 C -0.0571(4) 0.66178(18) 0.23753(16) 0.0542(6) Uani 1 1 d .
H8 H -0.1335 0.7229 0.2359 0.065 Uiso 1 1 calc R
C10 C 0.2257(4) 0.54743(18) 0.30572(16) 0.0532(6) Uani 1 1 d .
C6 C -0.2823(4) 0.8428(2) 0.46752(19) 0.0658(7) Uani 1 1 d .
H6 H -0.4018 0.8688 0.4683 0.079 Uiso 1 1 calc R
C1 C -0.1182(5) 0.89144(19) 0.53444(18) 0.0638(7) Uani 1 1 d .
C5 C -0.2684(4) 0.75497(19) 0.39913(17) 0.0620(7) Uani 1 1 d .
H5 H -0.3803 0.7213 0.3532 0.074 Uiso 1 1 calc R
C3 C 0.0709(4) 0.7645(2) 0.46577(17) 0.0607(7) Uani 1 1 d .
H3 H 0.1901 0.7378 0.4658 0.073 Uiso 1 1 calc R
C19 C -0.1260(4) 0.5738(2) 0.14597(17) 0.0649(7) Uani 1 1 d .
H19 H -0.0477 0.5135 0.1468 0.078 Uiso 1 1 calc R
C17 C 0.3663(4) 0.4659(2) 0.3121(2) 0.0671(8) Uani 1 1 d .
H17A H 0.4814 0.5015 0.3607 0.081 Uiso 1 1 calc R
H17B H 0.4106 0.4464 0.2575 0.081 Uiso 1 1 calc R
C12 C 0.0157(4) 0.4634(2) 0.38108(19) 0.0652(7) Uani 1 1 d .
C13 C 0.1699(4) 0.3922(2) 0.4010(2) 0.0801(9) Uani 1 1 d .
H13A H 0.1073 0.3249 0.4099 0.096 Uiso 1 1 calc R
H13B H 0.2664 0.4330 0.4559 0.096 Uiso 1 1 calc R
C22 C 0.3995(4) 0.8168(2) 0.20878(18) 0.0658(7) Uani 1 1 d .
H22A H 0.4858 0.7652 0.1886 0.079 Uiso 1 1 calc R
H22B H 0.4462 0.8468 0.2730 0.079 Uiso 1 1 calc R
C21 C 0.1389(4) 0.6773(2) 0.09867(17) 0.0698(8) Uani 1 1 d .
H21A H 0.2168 0.6172 0.0947 0.084 Uiso 1 1 calc R
H21B H 0.1617 0.7159 0.0555 0.084 Uiso 1 1 calc R
C23 C 0.4165(4) 0.9114(2) 0.16793(17) 0.0642(7) Uani 1 1 d .
C28 C 0.2551(5) 0.9560(2) 0.1356(2) 0.0795(9) Uani 1 1 d .
H28 H 0.1295 0.9261 0.1374 0.095 Uiso 1 1 calc R
C2 C 0.0600(5) 0.8541(2) 0.53584(18) 0.0685(8) Uani 1 1 d .
H2 H 0.1705 0.8880 0.5825 0.082 Uiso 1 1 calc R
C20 C -0.0769(4) 0.6293(2) 0.07743(18) 0.0753(8) Uani 1 1 d .
H20A H -0.1134 0.5745 0.0192 0.090 Uiso 1 1 calc R
H20B H -0.1547 0.6886 0.0748 0.090 Uiso 1 1 calc R
C14 C 0.2755(4) 0.3596(2) 0.3273(2) 0.0702(8) Uani 1 1 d .
C26 C 0.4631(7) 1.0894(2) 0.1005(2) 0.0900(10) Uani 1 1 d .
C18 C -0.3411(4) 0.5227(3) 0.1219(2) 0.0971(10) Uani 1 1 d .
H18A H -0.4207 0.5810 0.1263 0.146 Uiso 1 1 calc R
H18B H -0.3633 0.4804 0.1620 0.146 Uiso 1 1 calc R
H18C H -0.3765 0.4741 0.0620 0.146 Uiso 1 1 calc R
C24 C 0.6002(5) 0.9581(2) 0.1656(2) 0.0866(9) Uani 1 1 d .
H24 H 0.7103 0.9282 0.1867 0.104 Uiso 1 1 calc R
C27 C 0.2782(6) 1.0454(2) 0.1005(2) 0.0905(10) Uani 1 1 d .
H27 H 0.1688 1.0746 0.0774 0.109 Uiso 1 1 calc R
C15 C 0.4370(5) 0.2916(2) 0.3515(3) 0.1028(11) Uani 1 1 d .
H15A H 0.5268 0.3332 0.4072 0.154 Uiso 1 1 calc R
H15B H 0.5079 0.2768 0.3057 0.154 Uiso 1 1 calc R
H15C H 0.3776 0.2220 0.3568 0.154 Uiso 1 1 calc R
C25 C 0.6256(6) 1.0484(3) 0.1326(2) 0.1011(11) Uani 1 1 d .
H25 H 0.7512 1.0804 0.1325 0.121 Uiso 1 1 calc R
C16 C 0.1264(5) 0.2877(3) 0.2414(3) 0.1113(12) Uani 1 1 d .
H16A H 0.0734 0.2191 0.2505 0.167 Uiso 1 1 calc R
H16B H 0.1919 0.2711 0.1938 0.167 Uiso 1 1 calc R
H16C H 0.0209 0.3279 0.2264 0.167 Uiso 1 1 calc R

loop_
_atom_site_aniso_label
_atom_site_aniso_U_11
_atom_site_aniso_U_22
_atom_site_aniso_U_33
_atom_site_aniso_U_23
_atom_site_aniso_U_13
_atom_site_aniso_U_12
O6 0.259(4) 0.113(2) 0.163(3) 0.072(2) 0.078(3) -0.021(3)
O5 0.284(5) 0.144(3) 0.212(4) 0.134(3) 0.072(3) 0.077(3)
O4 0.0616(11) 0.0560(9) 0.0731(12) 0.0336(9) 0.0208(9) 0.0125(8)
O1 0.142(2) 0.0871(16) 0.123(2) 0.0002(14) 0.0573(18) 0.0338(16)
O2 0.169(3) 0.0948(17) 0.0831(18) -0.0155(14) 0.0000(17) 0.0226(18)
O3 0.0716(13) 0.0919(14) 0.1129(17) 0.0545(13) 0.0419(12) 0.0193(11)
N1 0.126(3) 0.0560(15) 0.073(2) 0.0113(14) 0.0291(19) 0.0147(17)
N3 0.221(5) 0.084(2) 0.097(3) 0.046(2) 0.050(3) 0.006(3)
N2 0.0767(15) 0.0499(11) 0.0537(14) 0.0206(11) 0.0181(11) 0.0071(11)
C11 0.0554(16) 0.0459(12) 0.0613(16) 0.0187(12) 0.0186(13) 0.0094(11)
C7 0.0516(15) 0.0467(12) 0.0546(16) 0.0117(12) 0.0125(12) 0.0077(11)
C9 0.0676(17) 0.0434(12) 0.0539(16) 0.0163(12) 0.0136(13) 0.0124(12)
C4 0.0593(16) 0.0454(12) 0.0505(16) 0.0183(12) 0.0133(13) 0.0056(12)
C8 0.0602(16) 0.0467(12) 0.0537(16) 0.0132(12) 0.0102(13) 0.0118(12)
C10 0.0592(16) 0.0445(12) 0.0577(16) 0.0194(12) 0.0141(13) 0.0056(11)
C6 0.079(2) 0.0529(15) 0.072(2) 0.0206(15) 0.0239(17) 0.0196(14)
C1 0.094(2) 0.0454(13) 0.0565(18) 0.0164(13) 0.0245(17) 0.0131(15)
C5 0.0650(18) 0.0553(14) 0.0649(18) 0.0155(14) 0.0146(14) 0.0140(13)
C3 0.0645(17) 0.0587(15) 0.0582(17) 0.0181(14) 0.0125(14) 0.0086(13)
C19 0.0660(18) 0.0627(15) 0.0561(17) 0.0090(14) 0.0058(14) 0.0057(13)
C17 0.0660(18) 0.0604(15) 0.089(2) 0.0375(15) 0.0274(15) 0.0160(13)
C12 0.0648(18) 0.0599(15) 0.079(2) 0.0285(15) 0.0245(16) 0.0104(14)
C13 0.086(2) 0.0688(17) 0.111(3) 0.0530(18) 0.0390(19) 0.0208(16)
C22 0.0773(19) 0.0562(14) 0.0725(19) 0.0291(14) 0.0223(15) 0.0140(14)
C21 0.094(2) 0.0613(15) 0.0580(18) 0.0186(14) 0.0242(16) 0.0122(15)
C23 0.082(2) 0.0529(14) 0.0593(18) 0.0193(13) 0.0192(15) 0.0083(14)
C28 0.096(2) 0.0623(16) 0.091(2) 0.0343(16) 0.0273(18) 0.0217(16)
C2 0.088(2) 0.0552(15) 0.0540(17) 0.0137(13) 0.0082(15) -0.0019(15)
C20 0.094(2) 0.0726(17) 0.0519(17) 0.0112(14) 0.0086(16) 0.0182(17)
C14 0.0685(18) 0.0510(14) 0.105(2) 0.0343(16) 0.0326(17) 0.0156(13)
C26 0.145(3) 0.0574(17) 0.071(2) 0.0274(16) 0.031(2) 0.003(2)
C18 0.079(2) 0.111(2) 0.079(2) 0.0008(19) 0.0091(18) 0.0045(19)
C24 0.093(2) 0.0798(19) 0.088(2) 0.0388(18) 0.0142(19) -0.0035(18)
C27 0.135(3) 0.0629(18) 0.083(2) 0.0306(17) 0.027(2) 0.035(2)
C15 0.095(2) 0.0782(19) 0.172(3) 0.073(2) 0.054(2) 0.0358(18)
C25 0.121(3) 0.087(2) 0.091(3) 0.033(2) 0.024(2) -0.019(2)
C16 0.110(3) 0.0639(18) 0.142(3) 0.006(2) 0.024(3) 0.0115(19)

loop_
_atom_type_symbol
_atom_type_description
_atom_type_scat_dispersion_real
_atom_type_scat_dispersion_imag
_atom_type_scat_source
C C 0.0033 0.0016 'International Tables Vol C Tables 4.2.6.8 and 6.1.1.4'
H H 0.0000 0.0000 'International Tables Vol C Tables 4.2.6.8 and 6.1.1.4'
N N 0.0061 0.0033 'International Tables Vol C Tables 4.2.6.8 and 6.1.1.4'
O O 0.0106 0.0060 'International Tables Vol C Tables 4.2.6.8 and 6.1.1.4'

loop_
_geom_angle_atom_site_label_1
_geom_angle_atom_site_label_2
_geom_angle_atom_site_label_3
_geom_angle
C10 O4 C9 117.81(18)
O2 N1 O1 124.1(3)
O2 N1 C1 118.6(3)
O1 N1 C1 117.3(3)
O5 N3 O6 124.3(4)
O5 N3 C26 118.4(5)
O6 N3 C26 117.3(5)
C9 N2 C22 114.7(2)
C9 N2 C21 114.02(19)
C22 N2 C21 113.8(2)
C10 C11 C12 119.8(2)
C10 C11 C7 122.0(2)
C12 C11 C7 117.9(2)
C11 C7 C4 114.74(19)
C11 C7 C8 109.43(19)
C4 C7 C8 111.87(17)
N2 C9 O4 108.99(19)
N2 C9 C8 113.6(2)
O4 C9 C8 108.90(17)
C3 C4 C5 118.0(2)
C3 C4 C7 123.4(2)
C5 C4 C7 118.6(2)
C9 C8 C19 110.1(2)
C9 C8 C7 108.84(19)
C19 C8 C7 115.04(19)
C11 C10 O4 123.9(2)
C11 C10 C17 124.3(2)
O4 C10 C17 111.7(2)
C1 C6 C5 118.7(3)
C6 C1 C2 122.1(2)
C6 C1 N1 119.3(3)
C2 C1 N1 118.6(3)
C6 C5 C4 121.8(3)
C4 C3 C2 121.1(3)
C18 C19 C20 111.7(2)
C18 C19 C8 114.1(2)
C20 C19 C8 107.4(2)
C10 C17 C14 113.1(2)
O3 C12 C11 121.1(2)
O3 C12 C13 122.0(2)
C11 C12 C13 116.9(2)
C12 C13 C14 112.7(2)
N2 C22 C23 114.4(2)
N2 C21 C20 110.5(2)
C24 C23 C28 118.4(3)
C24 C23 C22 119.1(3)
C28 C23 C22 122.4(3)
C23 C28 C27 120.5(3)
C1 C2 C3 118.3(3)
C21 C20 C19 112.5(2)
C13 C14 C17 108.2(2)
C13 C14 C15 111.2(3)
C17 C14 C15 109.9(2)
C13 C14 C16 109.6(2)
C17 C14 C16 109.7(3)
C15 C14 C16 108.2(2)
C25 C26 C27 122.3(3)
C25 C26 N3 118.8(4)
C27 C26 N3 118.9(4)
C23 C24 C25 121.6(3)
C26 C27 C28 118.8(3)
C26 C25 C24 118.3(3)

loop_
_geom_bond_atom_site_label_1
_geom_bond_atom_site_label_2
_geom_bond_distance
O6 N3 1.212(5)
O5 N3 1.179(5)
O4 C10 1.354(3)
O4 C9 1.494(2)
O1 N1 1.218(3)
O2 N1 1.200(3)
O3 C12 1.215(3)
N1 C1 1.473(4)
N3 C26 1.483(4)
N2 C9 1.401(3)
N2 C22 1.446(3)
N2 C21 1.456(3)
C11 C10 1.329(3)
C11 C12 1.461(3)
C11 C7 1.498(3)
C7 C4 1.513(3)
C7 C8 1.540(3)
C9 C8 1.513(3)
C4 C3 1.376(3)
C4 C5 1.389(3)
C8 C19 1.536(3)
C10 C17 1.496(3)
C6 C1 1.359(4)
C6 C5 1.366(3)
C1 C2 1.375(4)
C3 C2 1.390(3)
C19 C18 1.505(4)
C19 C20 1.522(4)
C17 C14 1.518(3)
C12 C13 1.503(4)
C13 C14 1.513(4)
C22 C23 1.501(3)
C21 C20 1.504(4)
C23 C24 1.372(4)
C23 C28 1.375(4)
C28 C27 1.388(4)
C14 C15 1.529(3)
C14 C16 1.536(4)
C26 C25 1.354(5)
C26 C27 1.357(5)
C24 C25 1.378(4)
